data_7060959
loop_
_publ_author_name
'Kotov, Vitalii Yu.'
'Buikin, Pert A.'
'Ilyukhin, Andrey B.'
'Korlyukov, Alexander A.'
'Dorovatovskii, Pavel V.'

_publ_section_title
;
 Synthesis and first-principles study of structural, electronic and
 optical properties of tetragonal hybrid halobismuthathes
 [Py2(XK)]2[Bi2Br10&#x2212;xIx]
;
_journal_issue 39
_journal_name_full 'New Journal of Chemistry'
_journal_page_first 18349
_journal_page_last 18357
_journal_paper_doi 10.1039/D1NJ02390J
_journal_volume 45
_journal_year 2021
_chemical_absolute_configuration ad
_chemical_formula_moiety '3(C13 H13 I N), Bi I6'
_chemical_formula_sum 'C39 H39 Bi I9 N3'
_chemical_formula_weight 1900.81
_space_group_IT_number 1
_space_group_name_Hall 'P 1'
_space_group_name_H-M_alt 'P 1'
_symmetry_cell_setting triclinic
_symmetry_Int_Tables_number 1
_symmetry_space_group_name_Hall 'P 1'
_symmetry_space_group_name_H-M 'P 1'
_atom_sites_solution_hydrogens geom
_audit_conform_dict_location ftp://ftp.iucr.org/pub/cif_core.dic
_audit_conform_dict_name cif_core.dic
_audit_conform_dict_version 2.4.3
_audit_creation_date 2020-12-20T13:29:42-00:00
_audit_creation_method 'WinGX routine CIF_UPDATE'
_audit_update_record
;
2021-02-22 deposited with the CCDC.	2021-08-31 downloaded from the CCDC.
;
_cell_angle_alpha 100.32(3)
_cell_angle_beta 90.33(3)
_cell_angle_gamma 113.41(3)
_cell_formula_units_Z 1
_cell_length_a 9.6600(19)
_cell_length_b 11.240(2)
_cell_length_c 12.280(2)
_cell_measurement_reflns_used 1065
_cell_measurement_temperature 100(2)
_cell_measurement_theta_max 33
_cell_measurement_theta_min 3.8
_cell_volume 1199.4(5)
_computing_cell_refinement iMosflm
_computing_data_collection Automar
_computing_data_reduction iMosflm
_computing_molecular_graphics 'Bruker SHELXTL'
_computing_publication_material 'Bruker SHELXTL'
_computing_structure_refinement 'SHELXL-2018/3 (Sheldrick, 2018)'
_computing_structure_solution 'SHELXS-2018 (Sheldrick, 2015)'
_diffrn_ambient_temperature 100(2)
_diffrn_measured_fraction_theta_full 0.98
_diffrn_measured_fraction_theta_max 0.974
_diffrn_measurement_device_type 'MAR CCD'
_diffrn_measurement_method '\f scans'
_diffrn_radiation_type synchrotron
_diffrn_radiation_wavelength 0.79312
_diffrn_reflns_av_R_equivalents 0.0428
_diffrn_reflns_av_unetI/netI 0.0482
_diffrn_reflns_Laue_measured_fraction_full 0.98
_diffrn_reflns_Laue_measured_fraction_max 0.974
_diffrn_reflns_limit_h_max 12
_diffrn_reflns_limit_h_min -12
_diffrn_reflns_limit_k_max 14
_diffrn_reflns_limit_k_min -14
_diffrn_reflns_limit_l_max 15
_diffrn_reflns_limit_l_min -15
_diffrn_reflns_number 30176
_diffrn_reflns_point_group_measured_fraction_full 0.959
_diffrn_reflns_point_group_measured_fraction_max 0.948
_diffrn_reflns_theta_full 28.416
_diffrn_reflns_theta_max 30.951
_diffrn_reflns_theta_min 2.573
_diffrn_standards_number 0
_exptl_absorpt_coefficient_mu 10.733
_exptl_absorpt_correction_T_max 0.9
_exptl_absorpt_correction_T_min 0.71
_exptl_absorpt_correction_type multi-scan
_exptl_absorpt_process_details 'Scala (Evans, 2005)'
_exptl_crystal_colour orange
_exptl_crystal_density_diffrn 2.632
_exptl_crystal_description prizm
_exptl_crystal_F_000 854
_exptl_crystal_size_max 0.07
_exptl_crystal_size_mid 0.05
_exptl_crystal_size_min 0.05
_refine_diff_density_max 1.062
_refine_diff_density_min -1.515
_refine_diff_density_rms 0.196
_refine_ls_abs_structure_details
;
 Refined as an inversion twin.
;
_refine_ls_abs_structure_Flack 0.210(7)
_refine_ls_extinction_method none
_refine_ls_goodness_of_fit_ref 1.062
_refine_ls_hydrogen_treatment constr
_refine_ls_matrix_type full
_refine_ls_number_parameters 470
_refine_ls_number_reflns 10417
_refine_ls_number_restraints 3
_refine_ls_restrained_S_all 1.062
_refine_ls_R_factor_all 0.0319
_refine_ls_R_factor_gt 0.0316
_refine_ls_shift/su_max 0.001
_refine_ls_shift/su_mean 0
_refine_ls_structure_factor_coef Fsqd
_refine_ls_weighting_details 'w=1/[\s^2^(Fo^2^)+(0.0400P)^2^+4.0000P] where P=(Fo^2^+2Fc^2^)/3'
_refine_ls_weighting_scheme calc
_refine_ls_wR_factor_gt 0.0816
_refine_ls_wR_factor_ref 0.0819
_reflns_Friedel_coverage 0.947
_reflns_Friedel_fraction_full 0.937
_reflns_Friedel_fraction_max 0.922
_reflns_number_gt 10272
_reflns_number_total 10417
_reflns_threshold_expression 'I > 2\s(I)'
_cod_data_source_file d1nj02390j2.cif
_cod_data_source_block 3
_cod_depositor_comments 'Adding full bibliography for 7060957--7060960.cif.'
_cod_database_code 7060959

loop_
_symmetry_equiv_pos_as_xyz
'x, y, z'

loop_
_atom_site_label
_atom_site_type_symbol
_atom_site_fract_x
_atom_site_fract_y
_atom_site_fract_z
_atom_site_U_iso_or_equiv
_atom_site_adp_type
_atom_site_occupancy
_atom_site_site_symmetry_order
_atom_site_calc_flag
_atom_site_refinement_flags_posn
_atom_site_refinement_flags_adp
_atom_site_refinement_flags_occupancy
_atom_site_disorder_assembly
_atom_site_disorder_group
Bi1 Bi 0.50000(5) 0.50000(4) 0.50000(4) 0.01897(9) Uani 1 1 d . . . . .
I1 I 0.65250(7) 0.36923(6) 0.62210(5) 0.02427(14) Uani 1 1 d . . . . .
I2 I 0.20183(7) 0.37281(6) 0.60283(5) 0.02254(14) Uani 1 1 d . . . . .
I3 I 0.38224(7) 0.24138(6) 0.31867(5) 0.02154(14) Uani 1 1 d . . . . .
I4 I 0.61502(7) 0.74938(6) 0.68579(5) 0.02283(14) Uani 1 1 d . . . . .
I5 I 0.80097(7) 0.62169(6) 0.39087(5) 0.02273(14) Uani 1 1 d . . . . .
I6 I 0.34610(7) 0.64074(6) 0.36928(5) 0.02329(14) Uani 1 1 d . . . . .
I7 I 1.15542(8) -0.12472(7) 1.22087(6) 0.02543(15) Uani 1 1 d . . . . .
I8 I 0.81745(8) 0.13506(7) 0.74811(6) 0.02678(15) Uani 1 1 d . . . . .
I9 I 0.22721(9) -0.95011(7) 0.91079(6) 0.03022(16) Uani 1 1 d . . . . .
N1 N 1.1408(11) -0.1980(9) 0.6294(8) 0.0245(18) Uani 1 1 d . . . . .
N2 N 0.8800(11) 0.2113(10) 1.3499(7) 0.0250(19) Uani 1 1 d . . . . .
N3 N 0.6584(10) -0.1613(8) 1.1171(7) 0.0219(17) Uani 1 1 d . . . . .
C1 C 1.2912(14) -0.1438(13) 0.6208(10) 0.029(2) Uani 1 1 d . . . . .
H1A H 1.350279 -0.191897 0.630949 0.035 Uiso 1 1 calc R U . . .
C2 C 1.3593(13) -0.0199(12) 0.5975(10) 0.028(2) Uani 1 1 d . . . . .
H2A H 1.465149 0.017197 0.590517 0.034 Uiso 1 1 calc R U . . .
C3 C 1.2746(12) 0.0512(11) 0.5842(8) 0.025(2) Uani 1 1 d . . . . .
H3A H 1.321061 0.137407 0.56828 0.029 Uiso 1 1 calc R U . . .
C4 C 1.1187(13) -0.0063(10) 0.5945(9) 0.025(2) Uani 1 1 d . . . . .
H4A H 1.057682 0.040348 0.584817 0.03 Uiso 1 1 calc R U . . .
C5 C 1.0538(13) -0.1322(10) 0.6190(8) 0.022(2) Uani 1 1 d . . . . .
H5A H 0.948615 -0.171219 0.628293 0.027 Uiso 1 1 calc R U . . .
C6 C 1.0709(14) -0.3344(11) 0.6538(9) 0.028(2) Uani 1 1 d . . . . .
H6A H 1.127606 -0.386055 0.619771 0.034 Uiso 1 1 calc R U . . .
H6B H 0.965361 -0.378901 0.619677 0.034 Uiso 1 1 calc R U . . .
C7 C 1.0713(14) -0.3324(11) 0.7774(9) 0.026(2) Uani 1 1 d . . . . .
C8 C 1.1952(13) -0.3359(11) 0.8344(9) 0.025(2) Uani 1 1 d . . . . .
H8A H 1.278871 -0.339338 0.795747 0.029 Uiso 1 1 calc R U . . .
C9 C 1.1952(13) -0.3343(11) 0.9488(9) 0.025(2) Uani 1 1 d . . . . .
H9A H 1.279429 -0.335747 0.987893 0.029 Uiso 1 1 calc R U . . .
C10 C 1.0720(13) -0.3304(10) 1.0052(8) 0.024(2) Uani 1 1 d . . . . .
C11 C 0.9488(13) -0.3308(11) 0.9463(9) 0.026(2) Uani 1 1 d . . . . .
H11A H 0.863271 -0.330647 0.984042 0.031 Uiso 1 1 calc R U . . .
C12 C 0.9484(13) -0.3312(10) 0.8336(10) 0.027(2) Uani 1 1 d . . . . .
H12A H 0.863333 -0.330736 0.794807 0.032 Uiso 1 1 calc R U . . .
C13 C 1.0723(15) -0.3286(10) 1.1280(10) 0.028(2) Uani 1 1 d . . . . .
H13A H 1.137856 -0.371072 1.149201 0.033 Uiso 1 1 calc R U . . .
H13B H 0.968281 -0.379287 1.146629 0.033 Uiso 1 1 calc R U . . .
C14 C 0.7321(13) 0.1748(12) 1.3673(9) 0.028(2) Uani 1 1 d . . . . .
H14A H 0.685571 0.233888 1.361447 0.034 Uiso 1 1 calc R U . . .
C15 C 0.6465(15) 0.0524(17) 1.3936(11) 0.041(3) Uani 1 1 d . . . . .
H15A H 0.542187 0.027449 1.404565 0.049 Uiso 1 1 calc R U . . .
C16 C 0.7152(15) -0.0313(12) 1.4034(9) 0.032(3) Uani 1 1 d . . . . .
H16A H 0.659788 -0.113808 1.424147 0.038 Uiso 1 1 calc R U . . .
C17 C 0.8656(16) 0.0050(12) 1.3828(10) 0.032(2) Uani 1 1 d . . . . .
H17A H 0.913756 -0.05348 1.386424 0.038 Uiso 1 1 calc R U . . .
C18 C 0.9441(13) 0.1266(11) 1.3572(9) 0.025(2) Uani 1 1 d . . . . .
H18A H 1.04782 0.151916 1.344175 0.03 Uiso 1 1 calc R U . . .
C19 C 0.9663(15) 0.3407(11) 1.3205(9) 0.030(2) Uani 1 1 d . . . . .
H19A H 1.074263 0.371352 1.346583 0.036 Uiso 1 1 calc R U . . .
H19B H 0.928829 0.405808 1.359277 0.036 Uiso 1 1 calc R U . . .
C20 C 0.9531(14) 0.3354(11) 1.1971(9) 0.027(2) Uani 1 1 d . . . . .
C21 C 1.0681(13) 0.3268(12) 1.1321(10) 0.028(2) Uani 1 1 d . . . . .
H21A H 1.154022 0.321506 1.165253 0.033 Uiso 1 1 calc R U . . .
C22 C 1.0575(13) 0.3261(12) 1.0186(9) 0.029(2) Uani 1 1 d . . . . .
H22A H 1.136854 0.319837 0.975792 0.035 Uiso 1 1 calc R U . . .
C23 C 0.9345(13) 0.3341(11) 0.9662(9) 0.024(2) Uani 1 1 d . . . . .
C24 C 0.8193(14) 0.3450(11) 1.0323(9) 0.024(2) Uani 1 1 d . . . . .
H24A H 0.734727 0.352447 0.999313 0.029 Uiso 1 1 calc R U . . .
C25 C 0.8287(13) 0.3448(11) 1.1460(10) 0.026(2) Uani 1 1 d . . . . .
H25A H 0.749719 0.351021 1.18918 0.031 Uiso 1 1 calc R U . . .
C26 C 0.9264(14) 0.3358(11) 0.8461(9) 0.027(2) Uani 1 1 d . . . . .
H26A H 1.029923 0.379224 0.823385 0.032 Uiso 1 1 calc R U . . .
H26B H 0.868441 0.387604 0.831639 0.032 Uiso 1 1 calc R U . . .
C27 C 0.7758(13) -0.0946(10) 1.0612(9) 0.026(2) Uani 1 1 d . . . . .
H27A H 0.863128 -0.113861 1.058177 0.032 Uiso 1 1 calc R U . . .
C28 C 0.7676(13) 0.0019(11) 1.0086(9) 0.028(2) Uani 1 1 d . . . . .
H28A H 0.850687 0.051577 0.971478 0.034 Uiso 1 1 calc R U . . .
C29 C 0.6375(14) 0.0254(11) 1.0107(10) 0.031(2) Uani 1 1 d . . . . .
H29A H 0.62721 0.085901 0.969651 0.037 Uiso 1 1 calc R U . . .
C30 C 0.5214(14) -0.0401(11) 1.0731(10) 0.030(2) Uani 1 1 d . . . . .
H30A H 0.435305 -0.019216 1.080377 0.036 Uiso 1 1 calc R U . . .
C31 C 0.5337(12) -0.1370(11) 1.1248(9) 0.029(2) Uani 1 1 d . . . . .
H31A H 0.454001 -0.185255 1.165143 0.034 Uiso 1 1 calc R U . . .
C32 C 0.6579(12) -0.2760(10) 1.1592(9) 0.023(2) Uani 1 1 d . . . . .
H32A H 0.609831 -0.280116 1.230196 0.028 Uiso 1 1 calc R U . . .
H32B H 0.763574 -0.265062 1.174001 0.028 Uiso 1 1 calc R U . . .
C33 C 0.5729(12) -0.4046(11) 1.0768(8) 0.022(2) Uani 1 1 d . . . . .
C34 C 0.5459(12) -0.4108(12) 0.9626(9) 0.025(2) Uani 1 1 d . . . . .
H34A H 0.579355 -0.331589 0.934192 0.03 Uiso 1 1 calc R U . . .
C35 C 0.4718(14) -0.5301(11) 0.8924(9) 0.028(2) Uani 1 1 d . . . . .
H35A H 0.450168 -0.53251 0.816247 0.033 Uiso 1 1 calc R U . . .
C36 C 0.4275(12) -0.6480(10) 0.9308(8) 0.024(2) Uani 1 1 d . . . . .
C37 C 0.4580(13) -0.6408(11) 1.0447(9) 0.029(2) Uani 1 1 d . . . . .
H37A H 0.430827 -0.720362 1.072023 0.034 Uiso 1 1 calc R U . . .
C38 C 0.5259(12) -0.5222(10) 1.1168(8) 0.023(2) Uani 1 1 d . . . . .
H38A H 0.54103 -0.519623 1.193788 0.027 Uiso 1 1 calc R U . . .
C39 C 0.3582(16) -0.7765(11) 0.8455(9) 0.033(3) Uani 1 1 d . . . . .
H39A H 0.440836 -0.791814 0.8065 0.04 Uiso 1 1 calc R U . . .
H39B H 0.292138 -0.765599 0.789568 0.04 Uiso 1 1 calc R U . . .

loop_
_atom_site_aniso_label
_atom_site_aniso_U_11
_atom_site_aniso_U_22
_atom_site_aniso_U_33
_atom_site_aniso_U_23
_atom_site_aniso_U_13
_atom_site_aniso_U_12
Bi1 0.01995(16) 0.01816(16) 0.01777(16) 0.00312(12) 0.00143(12) 0.00682(13)
I1 0.0257(3) 0.0224(3) 0.0246(3) 0.0054(2) -0.0014(2) 0.0094(3)
I2 0.0227(3) 0.0227(3) 0.0214(3) 0.0048(2) 0.0043(2) 0.0081(3)
I3 0.0220(3) 0.0208(3) 0.0199(3) 0.0025(2) 0.0012(2) 0.0072(2)
I4 0.0231(3) 0.0221(3) 0.0218(3) 0.0011(2) 0.0004(2) 0.0089(3)
I5 0.0216(3) 0.0248(3) 0.0197(3) 0.0046(2) 0.0027(2) 0.0071(3)
I6 0.0230(3) 0.0228(3) 0.0238(3) 0.0060(2) 0.0004(2) 0.0084(3)
I7 0.0278(3) 0.0229(3) 0.0232(3) 0.0016(2) 0.0030(2) 0.0090(3)
I8 0.0320(3) 0.0235(3) 0.0232(3) 0.0033(2) 0.0012(2) 0.0101(3)
I9 0.0385(4) 0.0214(3) 0.0266(3) 0.0037(2) -0.0006(3) 0.0082(3)
N1 0.026(4) 0.022(4) 0.026(4) 0.005(3) 0.000(3) 0.011(4)
N2 0.026(4) 0.035(5) 0.019(4) 0.007(4) -0.004(3) 0.017(4)
N3 0.026(4) 0.020(4) 0.020(4) 0.003(3) 0.002(3) 0.010(3)
C1 0.026(5) 0.037(6) 0.027(5) 0.005(4) 0.003(4) 0.016(5)
C2 0.023(5) 0.029(5) 0.028(5) 0.005(4) 0.004(4) 0.006(4)
C3 0.024(5) 0.028(5) 0.013(4) -0.001(4) -0.003(4) 0.004(4)
C4 0.031(5) 0.016(4) 0.024(5) -0.004(4) -0.004(4) 0.008(4)
C5 0.027(5) 0.023(5) 0.016(4) 0.008(4) 0.001(4) 0.008(4)
C6 0.040(6) 0.021(5) 0.021(5) 0.000(4) -0.001(4) 0.010(5)
C7 0.034(6) 0.021(5) 0.020(5) 0.007(4) 0.003(4) 0.007(4)
C8 0.027(5) 0.021(5) 0.019(5) 0.000(4) -0.002(4) 0.005(4)
C9 0.027(5) 0.020(5) 0.027(5) 0.003(4) -0.004(4) 0.011(4)
C10 0.032(5) 0.020(5) 0.017(4) 0.003(4) 0.003(4) 0.009(4)
C11 0.026(5) 0.025(5) 0.027(5) 0.006(4) 0.003(4) 0.011(4)
C12 0.030(5) 0.016(4) 0.030(5) -0.002(4) -0.007(4) 0.008(4)
C13 0.038(6) 0.008(4) 0.032(5) 0.001(4) 0.008(5) 0.005(4)
C14 0.027(6) 0.039(6) 0.025(5) 0.004(4) 0.002(4) 0.021(5)
C15 0.026(6) 0.069(9) 0.028(6) 0.019(6) 0.006(5) 0.016(6)
C16 0.035(6) 0.023(5) 0.022(5) 0.009(4) -0.001(4) -0.006(5)
C17 0.044(7) 0.026(5) 0.025(5) 0.006(4) 0.005(5) 0.015(5)
C18 0.022(5) 0.024(5) 0.027(5) 0.004(4) -0.005(4) 0.009(4)
C19 0.042(6) 0.018(5) 0.025(5) 0.000(4) -0.007(4) 0.009(5)
C20 0.038(6) 0.022(5) 0.018(5) 0.001(4) 0.003(4) 0.009(4)
C21 0.023(5) 0.030(5) 0.032(6) 0.013(4) -0.002(4) 0.010(4)
C22 0.027(5) 0.030(5) 0.026(5) 0.004(4) 0.000(4) 0.006(5)
C23 0.027(5) 0.021(5) 0.020(5) 0.005(4) 0.004(4) 0.005(4)
C24 0.031(5) 0.021(5) 0.021(5) 0.008(4) 0.003(4) 0.010(4)
C25 0.028(5) 0.024(5) 0.028(5) 0.010(4) 0.010(4) 0.011(4)
C26 0.031(6) 0.023(5) 0.025(5) 0.005(4) 0.002(4) 0.010(5)
C27 0.031(5) 0.015(4) 0.028(5) -0.007(4) 0.001(4) 0.009(4)
C28 0.026(5) 0.028(5) 0.027(5) 0.012(4) 0.008(4) 0.005(4)
C29 0.035(6) 0.024(5) 0.029(5) 0.003(4) -0.003(4) 0.009(5)
C30 0.034(6) 0.028(5) 0.032(6) 0.009(4) 0.001(4) 0.015(5)
C31 0.024(5) 0.029(5) 0.030(5) 0.009(4) 0.002(4) 0.008(4)
C32 0.025(5) 0.022(5) 0.026(5) 0.008(4) 0.001(4) 0.012(4)
C33 0.025(5) 0.023(5) 0.017(4) 0.003(4) -0.001(4) 0.009(4)
C34 0.023(5) 0.034(6) 0.022(5) 0.014(4) 0.007(4) 0.011(4)
C35 0.033(6) 0.020(5) 0.023(5) -0.001(4) 0.001(4) 0.006(4)
C36 0.028(5) 0.021(5) 0.019(5) 0.000(4) -0.001(4) 0.008(4)
C37 0.034(6) 0.026(5) 0.027(5) 0.008(4) 0.004(4) 0.011(5)
C38 0.027(5) 0.022(5) 0.017(4) 0.002(4) 0.003(4) 0.008(4)
C39 0.052(7) 0.018(5) 0.021(5) 0.002(4) -0.003(5) 0.006(5)

loop_
_atom_type_symbol
_atom_type_description
_atom_type_scat_dispersion_real
_atom_type_scat_dispersion_imag
_atom_type_scat_source
C C 0.0043 0.0021 'International Tables Vol C Tables 4.2.6.8 and 6.1.1.4'
H H 0 0 'International Tables Vol C Tables 4.2.6.8 and 6.1.1.4'
N N 0.0081 0.0042 'International Tables Vol C Tables 4.2.6.8 and 6.1.1.4'
I I -0.2743 2.2097 'International Tables Vol C Tables 4.2.6.8 and 6.1.1.4'
Bi Bi -8.6467 7.7905 'International Tables Vol C Tables 4.2.6.8 and 6.1.1.4'

loop_
_geom_angle_atom_site_label_1
_geom_angle_atom_site_label_2
_geom_angle_atom_site_label_3
_geom_angle
_geom_angle_site_symmetry_1
_geom_angle_site_symmetry_3
_geom_angle_publ_flag
I1 Bi1 I2 92.26(3) . . ?
I1 Bi1 I4 91.45(3) . . ?
I2 Bi1 I4 93.09(4) . . ?
I1 Bi1 I5 87.39(3) . . ?
I2 Bi1 I5 178.38(2) . . ?
I4 Bi1 I5 88.51(4) . . ?
I1 Bi1 I3 86.84(3) . . ?
I2 Bi1 I3 85.75(4) . . ?
I4 Bi1 I3 177.89(2) . . ?
I5 Bi1 I3 92.64(4) . . ?
I1 Bi1 I6 178.77(3) . . ?
I2 Bi1 I6 88.97(3) . . ?
I4 Bi1 I6 88.44(3) . . ?
I5 Bi1 I6 91.38(3) . . ?
I3 Bi1 I6 93.30(3) . . ?
C5 N1 C1 121.8(10) . . ?
C5 N1 C6 119.6(10) . . ?
C1 N1 C6 118.5(10) . . ?
C18 N2 C14 118.8(10) . . ?
C18 N2 C19 121.4(10) . . ?
C14 N2 C19 119.8(10) . . ?
C31 N3 C27 122.5(10) . . ?
C31 N3 C32 117.7(9) . . ?
C27 N3 C32 119.3(9) . . ?
N1 C1 C2 120.4(12) . . ?
N1 C1 H1A 119.8 . . ?
C2 C1 H1A 119.8 . . ?
C1 C2 C3 120.1(11) . . ?
C1 C2 H2A 119.9 . . ?
C3 C2 H2A 119.9 . . ?
C2 C3 C4 118.7(11) . . ?
C2 C3 H3A 120.7 . . ?
C4 C3 H3A 120.7 . . ?
C5 C4 C3 119.5(11) . . ?
C5 C4 H4A 120.3 . . ?
C3 C4 H4A 120.3 . . ?
N1 C5 C4 119.5(11) . . ?
N1 C5 H5A 120.3 . . ?
C4 C5 H5A 120.3 . . ?
N1 C6 C7 112.0(9) . . ?
N1 C6 H6A 109.2 . . ?
C7 C6 H6A 109.2 . . ?
N1 C6 H6B 109.2 . . ?
C7 C6 H6B 109.2 . . ?
H6A C6 H6B 107.9 . . ?
C12 C7 C8 119.8(10) . . ?
C12 C7 C6 120.4(11) . . ?
C8 C7 C6 119.8(11) . . ?
C7 C8 C9 119.6(11) . . ?
C7 C8 H8A 120.2 . . ?
C9 C8 H8A 120.2 . . ?
C10 C9 C8 120.2(10) . . ?
C10 C9 H9A 119.9 . . ?
C8 C9 H9A 119.9 . . ?
C11 C10 C9 119.1(10) . . ?
C11 C10 C13 120.8(11) . . ?
C9 C10 C13 120.1(11) . . ?
C12 C11 C10 121.1(11) . . ?
C12 C11 H11A 119.4 . . ?
C10 C11 H11A 119.4 . . ?
C7 C12 C11 120.1(11) . . ?
C7 C12 H12A 119.9 . . ?
C11 C12 H12A 119.9 . . ?
C10 C13 I7 110.1(7) . . ?
C10 C13 H13A 109.6 . . ?
I7 C13 H13A 109.6 . . ?
C10 C13 H13B 109.6 . . ?
I7 C13 H13B 109.6 . . ?
H13A C13 H13B 108.2 . . ?
N2 C14 C15 121.4(12) . . ?
N2 C14 H14A 119.3 . . ?
C15 C14 H14A 119.3 . . ?
C16 C15 C14 118.9(12) . . ?
C16 C15 H15A 120.6 . . ?
C14 C15 H15A 120.6 . . ?
C15 C16 C17 119.5(11) . . ?
C15 C16 H16A 120.2 . . ?
C17 C16 H16A 120.2 . . ?
C18 C17 C16 118.9(12) . . ?
C18 C17 H17A 120.6 . . ?
C16 C17 H17A 120.6 . . ?
N2 C18 C17 122.4(12) . . ?
N2 C18 H18A 118.8 . . ?
C17 C18 H18A 118.8 . . ?
N2 C19 C20 112.4(9) . . ?
N2 C19 H19A 109.1 . . ?
C20 C19 H19A 109.1 . . ?
N2 C19 H19B 109.1 . . ?
C20 C19 H19B 109.1 . . ?
H19A C19 H19B 107.9 . . ?
C21 C20 C25 118.5(10) . . ?
C21 C20 C19 120.6(11) . . ?
C25 C20 C19 120.9(11) . . ?
C22 C21 C20 120.3(11) . . ?
C22 C21 H21A 119.8 . . ?
C20 C21 H21A 119.8 . . ?
C23 C22 C21 122.1(11) . . ?
C23 C22 H22A 119 . . ?
C21 C22 H22A 119 . . ?
C22 C23 C24 117.6(10) . . ?
C22 C23 C26 121.4(10) . . ?
C24 C23 C26 121.0(11) . . ?
C25 C24 C23 120.6(11) . . ?
C25 C24 H24A 119.7 . . ?
C23 C24 H24A 119.7 . . ?
C24 C25 C20 120.9(11) . . ?
C24 C25 H25A 119.6 . . ?
C20 C25 H25A 119.6 . . ?
C23 C26 I8 110.9(8) . . ?
C23 C26 H26A 109.5 . . ?
I8 C26 H26A 109.5 . . ?
C23 C26 H26B 109.5 . . ?
I8 C26 H26B 109.5 . . ?
H26A C26 H26B 108.1 . . ?
N3 C27 C28 119.5(10) . . ?
N3 C27 H27A 120.2 . . ?
C28 C27 H27A 120.2 . . ?
C29 C28 C27 119.4(10) . . ?
C29 C28 H28A 120.3 . . ?
C27 C28 H28A 120.3 . . ?
C28 C29 C30 119.8(11) . . ?
C28 C29 H29A 120.1 . . ?
C30 C29 H29A 120.1 . . ?
C29 C30 C31 118.8(11) . . ?
C29 C30 H30A 120.6 . . ?
C31 C30 H30A 120.6 . . ?
N3 C31 C30 119.7(10) . . ?
N3 C31 H31A 120.2 . . ?
C30 C31 H31A 120.2 . . ?
N3 C32 C33 111.6(9) . . ?
N3 C32 H32A 109.3 . . ?
C33 C32 H32A 109.3 . . ?
N3 C32 H32B 109.3 . . ?
C33 C32 H32B 109.3 . . ?
H32A C32 H32B 108 . . ?
C38 C33 C34 119.1(10) . . ?
C38 C33 C32 117.5(9) . . ?
C34 C33 C32 123.3(10) . . ?
C35 C34 C33 120.4(10) . . ?
C35 C34 H34A 119.8 . . ?
C33 C34 H34A 119.8 . . ?
C34 C35 C36 121.0(10) . . ?
C34 C35 H35A 119.5 . . ?
C36 C35 H35A 119.5 . . ?
C35 C36 C37 118.1(10) . . ?
C35 C36 C39 117.6(9) . . ?
C37 C36 C39 124.2(10) . . ?
C38 C37 C36 121.5(10) . . ?
C38 C37 H37A 119.2 . . ?
C36 C37 H37A 119.2 . . ?
C37 C38 C33 119.8(10) . . ?
C37 C38 H38A 120.1 . . ?
C33 C38 H38A 120.1 . . ?
C36 C39 I9 115.5(7) . . ?
C36 C39 H39A 108.4 . . ?
I9 C39 H39A 108.4 . . ?
C36 C39 H39B 108.4 . . ?
I9 C39 H39B 108.4 . . ?
H39A C39 H39B 107.5 . . ?

loop_
_geom_bond_atom_site_label_1
_geom_bond_atom_site_label_2
_geom_bond_distance
_geom_bond_site_symmetry_2
_geom_bond_publ_flag
Bi1 I1 3.0106(11) . ?
Bi1 I2 3.0580(13) . ?
Bi1 I4 3.0824(15) . ?
Bi1 I5 3.1083(13) . ?
Bi1 I3 3.1187(15) . ?
Bi1 I6 3.1687(11) . ?
I7 C13 2.188(10) . ?
I8 C26 2.184(11) . ?
I9 C39 2.160(12) . ?
N1 C5 1.341(15) . ?
N1 C1 1.347(15) . ?
N1 C6 1.496(14) . ?
N2 C18 1.340(15) . ?
N2 C14 1.350(15) . ?
N2 C19 1.473(15) . ?
N3 C31 1.337(15) . ?
N3 C27 1.356(14) . ?
N3 C32 1.471(13) . ?
C1 C2 1.367(17) . ?
C1 H1A 0.95 . ?
C2 C3 1.378(18) . ?
C2 H2A 0.95 . ?
C3 C4 1.400(16) . ?
C3 H3A 0.95 . ?
C4 C5 1.392(15) . ?
C4 H4A 0.95 . ?
C5 H5A 0.95 . ?
C6 C7 1.515(14) . ?
C6 H6A 0.99 . ?
C6 H6B 0.99 . ?
C7 C12 1.380(17) . ?
C7 C8 1.401(17) . ?
C8 C9 1.401(15) . ?
C8 H8A 0.95 . ?
C9 C10 1.392(16) . ?
C9 H9A 0.95 . ?
C10 C11 1.388(16) . ?
C10 C13 1.505(15) . ?
C11 C12 1.383(16) . ?
C11 H11A 0.95 . ?
C12 H12A 0.95 . ?
C13 H13A 0.99 . ?
C13 H13B 0.99 . ?
C14 C15 1.39(2) . ?
C14 H14A 0.95 . ?
C15 C16 1.37(2) . ?
C15 H15A 0.95 . ?
C16 C17 1.383(19) . ?
C16 H16A 0.95 . ?
C17 C18 1.370(16) . ?
C17 H17A 0.95 . ?
C18 H18A 0.95 . ?
C19 C20 1.509(15) . ?
C19 H19A 0.99 . ?
C19 H19B 0.99 . ?
C20 C21 1.396(17) . ?
C20 C25 1.401(18) . ?
C21 C22 1.395(16) . ?
C21 H21A 0.95 . ?
C22 C23 1.390(17) . ?
C22 H22A 0.95 . ?
C23 C24 1.412(16) . ?
C23 C26 1.480(15) . ?
C24 C25 1.399(15) . ?
C24 H24A 0.95 . ?
C25 H25A 0.95 . ?
C26 H26A 0.99 . ?
C26 H26B 0.99 . ?
C27 C28 1.385(16) . ?
C27 H27A 0.95 . ?
C28 C29 1.383(18) . ?
C28 H28A 0.95 . ?
C29 C30 1.394(16) . ?
C29 H29A 0.95 . ?
C30 C31 1.397(16) . ?
C30 H30A 0.95 . ?
C31 H31A 0.95 . ?
C32 C33 1.520(14) . ?
C32 H32A 0.99 . ?
C32 H32B 0.99 . ?
C33 C38 1.397(15) . ?
C33 C34 1.409(14) . ?
C34 C35 1.367(16) . ?
C34 H34A 0.95 . ?
C35 C36 1.393(15) . ?
C35 H35A 0.95 . ?
C36 C37 1.409(15) . ?
C36 C39 1.521(14) . ?
C37 C38 1.367(15) . ?
C37 H37A 0.95 . ?
C38 H38A 0.95 . ?
C39 H39A 0.99 . ?
C39 H39B 0.99 . ?

loop_
_geom_hbond_atom_site_label_D
_geom_hbond_atom_site_label_H
_geom_hbond_atom_site_label_A
_geom_hbond_distance_DH
_geom_hbond_distance_HA
_geom_hbond_distance_DA
_geom_hbond_angle_DHA
_geom_hbond_site_symmetry_A
_geom_hbond_publ_flag
C1 H1A I4 0.95 2.99 3.894(13) 160.7 1_645 yes
C5 H5A I4 0.95 3.11 4.044(11) 169.8 1_545 yes
C6 H6A I2 0.99 3.04 3.925(12) 149.3 1_645 yes
C6 H6B I1 0.99 3.22 4.050(12) 142.2 1_545 yes
C6 H6B I5 0.99 3.22 3.972(12) 133.8 1_545 yes
C13 H13A I6 0.99 3.31 4.110(13) 139 1_646 yes
C14 H14A I3 0.95 3.01 3.806(12) 142.2 1_556 yes
C18 H18A I3 0.95 3.01 3.963(12) 176.2 1_656 yes
C19 H19A I6 0.99 3.08 3.822(12) 132.4 1_656 yes
C19 H19B I5 0.99 3.1 4.039(13) 158.8 1_556 yes
C26 H26A I2 0.99 3.19 3.979(12) 137.8 1_655 yes
C26 H26B I1 0.99 3.23 3.973(12) 133.3 . yes
C28 H28A I8 0.95 3.11 3.724(11) 124 . yes
C30 H30A I7 0.95 3.15 3.836(12) 130.4 1_455 yes
C30 H30A I9 0.95 3.28 4.001(12) 134.3 1_565 yes
C31 H31A I7 0.95 3.27 3.893(11) 125.4 1_455 yes
C32 H32A I6 0.99 3 3.914(10) 154.2 1_546 yes
C32 H32B I5 0.99 3.23 3.703(11) 111.3 1_546 yes
C39 H39B I2 0.99 3.28 4.210(13) 156.8 1_545 yes

loop_
_geom_torsion_atom_site_label_1
_geom_torsion_atom_site_label_2
_geom_torsion_atom_site_label_3
_geom_torsion_atom_site_label_4
_geom_torsion
_geom_torsion_site_symmetry_1
_geom_torsion_site_symmetry_2
_geom_torsion_site_symmetry_3
_geom_torsion_site_symmetry_4
_geom_torsion_publ_flag
C5 N1 C1 C2 -2.0(17) . . . . ?
C6 N1 C1 C2 179.3(10) . . . . ?
N1 C1 C2 C3 0.9(17) . . . . ?
C1 C2 C3 C4 -0.3(16) . . . . ?
C2 C3 C4 C5 0.7(15) . . . . ?
C1 N1 C5 C4 2.4(16) . . . . ?
C6 N1 C5 C4 -178.9(10) . . . . ?
C3 C4 C5 N1 -1.8(15) . . . . ?
C5 N1 C6 C7 -89.7(13) . . . . ?
C1 N1 C6 C7 89.0(13) . . . . ?
N1 C6 C7 C12 92.4(13) . . . . ?
N1 C6 C7 C8 -89.5(13) . . . . ?
C12 C7 C8 C9 -1.8(16) . . . . ?
C6 C7 C8 C9 -179.9(10) . . . . ?
C7 C8 C9 C10 0.6(16) . . . . ?
C8 C9 C10 C11 1.2(16) . . . . ?
C8 C9 C10 C13 -180.0(10) . . . . ?
C9 C10 C11 C12 -1.7(17) . . . . ?
C13 C10 C11 C12 179.4(10) . . . . ?
C8 C7 C12 C11 1.3(17) . . . . ?
C6 C7 C12 C11 179.4(10) . . . . ?
C10 C11 C12 C7 0.5(17) . . . . ?
C11 C10 C13 I7 -86.8(11) . . . . ?
C9 C10 C13 I7 94.4(11) . . . . ?
C18 N2 C14 C15 0.7(17) . . . . ?
C19 N2 C14 C15 179.0(11) . . . . ?
N2 C14 C15 C16 0.9(19) . . . . ?
C14 C15 C16 C17 -2.5(19) . . . . ?
C15 C16 C17 C18 2.5(18) . . . . ?
C14 N2 C18 C17 -0.7(16) . . . . ?
C19 N2 C18 C17 -179.0(11) . . . . ?
C16 C17 C18 N2 -0.9(18) . . . . ?
C18 N2 C19 C20 91.5(13) . . . . ?
C14 N2 C19 C20 -86.8(13) . . . . ?
N2 C19 C20 C21 -99.6(13) . . . . ?
N2 C19 C20 C25 83.1(14) . . . . ?
C25 C20 C21 C22 -0.7(17) . . . . ?
C19 C20 C21 C22 -178.0(11) . . . . ?
C20 C21 C22 C23 0.2(18) . . . . ?
C21 C22 C23 C24 0.8(17) . . . . ?
C21 C22 C23 C26 178.8(11) . . . . ?
C22 C23 C24 C25 -1.3(16) . . . . ?
C26 C23 C24 C25 -179.3(11) . . . . ?
C23 C24 C25 C20 0.8(17) . . . . ?
C21 C20 C25 C24 0.2(17) . . . . ?
C19 C20 C25 C24 177.5(10) . . . . ?
C22 C23 C26 I8 89.5(12) . . . . ?
C24 C23 C26 I8 -92.6(11) . . . . ?
C31 N3 C27 C28 -0.7(16) . . . . ?
C32 N3 C27 C28 171.4(10) . . . . ?
N3 C27 C28 C29 -2.3(16) . . . . ?
C27 C28 C29 C30 5.3(17) . . . . ?
C28 C29 C30 C31 -5.5(17) . . . . ?
C27 N3 C31 C30 0.5(16) . . . . ?
C32 N3 C31 C30 -171.7(10) . . . . ?
C29 C30 C31 N3 2.6(17) . . . . ?
C31 N3 C32 C33 79.3(12) . . . . ?
C27 N3 C32 C33 -93.2(11) . . . . ?
N3 C32 C33 C38 -162.1(9) . . . . ?
N3 C32 C33 C34 20.9(14) . . . . ?
C38 C33 C34 C35 1.4(17) . . . . ?
C32 C33 C34 C35 178.4(11) . . . . ?
C33 C34 C35 C36 -2.9(18) . . . . ?
C34 C35 C36 C37 1.5(17) . . . . ?
C34 C35 C36 C39 -174.7(12) . . . . ?
C35 C36 C37 C38 1.5(17) . . . . ?
C39 C36 C37 C38 177.4(12) . . . . ?
C36 C37 C38 C33 -3.0(18) . . . . ?
C34 C33 C38 C37 1.6(16) . . . . ?
C32 C33 C38 C37 -175.7(10) . . . . ?
C35 C36 C39 I9 -160.7(9) . . . . ?
C37 C36 C39 I9 23.4(16) . . . . ?
